data_4307236
loop_
_publ_author_name
'Mingxing Wang'
'Xunwen Xiao'
'Hideki Fujiwara'
'Toyonari Sugimoto'
'Satoru Noguchi'
'Takekazu Ishida'
'Takehiko Mori'
'Hiroko Aruga Katori'

_publ_contact_author_address
;
    Gakuen-cho 1-2, Sakai, Osaka 599-8570, Japan
;
_publ_contact_author_email ' toyonari@c.s.osakafu-u.ac.jp '
_publ_contact_author_fax ' 072-252-4175 '
_publ_contact_author_name ' Toyonari Sugimoto'
_publ_contact_author_phone ' 072-254-9817 '
_publ_section_title
;
Antiferromagnetic or Canted Antiferromagnetic Orderings of Fe(III) d Spins
of FeX4- Ions in BEDT-TTFVO(S).FeX4 (X = Cl, Br) [BEDT-TTFVO(S) =
Bis(ethylenedithio)tetrathiafulvalenoquinone(-thioquinone)-1,3-dithiolemethide]
;
_journal_name_full 'Inorganic Chemistry'
_journal_page_first 3049
_journal_page_last 3056
_journal_paper_doi 10.1021/ic0617700
_journal_volume 46
_journal_year 2007
_chemical_formula_moiety 'C13 H8 Cl4 Fe O S10 '
_chemical_formula_sum 'C13 H8 Cl4 Fe O S10'
_chemical_formula_weight 698.46
_space_group_IT_number 14
_symmetry_cell_setting monoclinic
_symmetry_Int_Tables_number 14
_symmetry_space_group_name_Hall '-P 2ybc'
_symmetry_space_group_name_H-M 'P 1 21/c 1'
_cell_angle_alpha 90
_cell_angle_beta 99.075(2)
_cell_angle_gamma 90
_cell_formula_units_Z 4
_cell_length_a 6.298(2)
_cell_length_b 21.508(8)
_cell_length_c 17.948(7)
_cell_measurement_reflns_used 7859
_cell_measurement_temperature 293.0
_cell_measurement_theta_max 27.5
_cell_measurement_theta_min 3.1
_cell_volume 2400.8(15)
_computing_cell_refinement CrystalClear
_computing_data_collection CrystalClear
_computing_data_reduction CrystalStructure
_computing_publication_material 'CrystalStructure Ver. 3.5.1'
_computing_structure_refinement CRYSTALS
_computing_structure_solution SIR92
_diffrn_detector_area_resol_mean 14.63
_diffrn_measured_fraction_theta_full 0.9898
_diffrn_measured_fraction_theta_max 0.9898
_diffrn_measurement_device_type 'Rigaku Mercury'
_diffrn_measurement_method \w
_diffrn_radiation_type 'Mo K\a'
_diffrn_radiation_wavelength 0.7107
_diffrn_reflns_av_R_equivalents 0.050
_diffrn_reflns_limit_h_max 7
_diffrn_reflns_limit_h_min -8
_diffrn_reflns_limit_k_max 27
_diffrn_reflns_limit_k_min -26
_diffrn_reflns_limit_l_max 23
_diffrn_reflns_limit_l_min -23
_diffrn_reflns_number 26720
_diffrn_reflns_theta_full 27.50
_diffrn_reflns_theta_max 27.50
_exptl_absorpt_coefficient_mu 1.949
_exptl_absorpt_correction_T_max 0.890
_exptl_absorpt_correction_T_min 0.718
_exptl_absorpt_correction_type multi-scan
_exptl_absorpt_process_details 'Jacobson, R. (1998) Private communication'
_exptl_crystal_colour black
_exptl_crystal_density_diffrn 1.932
_exptl_crystal_density_method 'not measured'
_exptl_crystal_description needle
_exptl_crystal_F_000 1392.00
_exptl_crystal_size_max 0.09
_exptl_crystal_size_mid 0.06
_exptl_crystal_size_min 0.06
_refine_diff_density_max 2.87
_refine_diff_density_min -2.37
_refine_ls_extinction_method none
_refine_ls_goodness_of_fit_ref 1.024
_refine_ls_hydrogen_treatment noref
_refine_ls_number_parameters 262
_refine_ls_number_reflns 14162
_refine_ls_R_factor_gt 0.0380
_refine_ls_shift/su_max 0.0000
_refine_ls_structure_factor_coef F
_refine_ls_weighting_details 'w = 1/\s^2^(Fo)'
_refine_ls_weighting_scheme sigma
_refine_ls_wR_factor_ref 0.0380
_reflns_number_gt 14162
_reflns_number_total 26302
_reflns_threshold_expression F^2^>2.0\s(F^2^)
_cod_data_source_file ic0617700si20060919_034359_2.cif
_cod_data_source_block '___BEDT-TTFVO-FeCl4'
_cod_original_formula_sum 'C13 H8 Cl4 Fe O S10 '
_cod_database_code 4307236

loop_
_symmetry_equiv_pos_as_xyz
x,y,z
-x,-y,-z
-x,y+1/2,-z+1/2
x,-y+1/2,z+1/2

loop_
_atom_site_label
_atom_site_type_symbol
_atom_site_fract_x
_atom_site_fract_y
_atom_site_fract_z
_atom_site_U_iso_or_equiv
_atom_site_adp_type
_atom_site_occupancy
_atom_site_symmetry_multiplicity
_atom_site_calc_flag
_atom_site_refinement_flags
_atom_site_disorder_assembly
_atom_site_disorder_group
Fe(1) Fe 0.05617(5) 0.10223(2) 0.20636(2) 0.04177(11) Uani 1.00 1 d . . .
Cl(1) Cl -0.02176(11) 0.00748(3) 0.23800(4) 0.0608(2) Uani 1.00 1 d . . .
Cl(2) Cl 0.40154(10) 0.10218(3) 0.20398(5) 0.0711(3) Uani 1.00 1 d . . .
Cl(3) Cl -0.1133(1) 0.12874(4) 0.09578(5) 0.0829(3) Uani 1.00 1 d . . .
Cl(4) Cl -0.01645(11) 0.16969(3) 0.29011(4) 0.0593(2) Uani 1.00 1 d . . .
S(1) S 0.28972(10) -0.20466(3) 0.36939(4) 0.0502(2) Uani 1.00 1 d . . .
S(2) S 0.74125(10) -0.14642(3) 0.29640(4) 0.0493(2) Uani 1.00 1 d . . .
S(3) S 0.23329(9) -0.07417(3) 0.40973(4) 0.0358(2) Uani 1.00 1 d . . .
S(4) S 0.60835(9) -0.02722(3) 0.35237(4) 0.0401(2) Uani 1.00 1 d . . .
S(5) S 0.12538(10) 0.06265(3) 0.46195(4) 0.0423(2) Uani 1.00 1 d . . .
S(6) S 0.51889(9) 0.10872(3) 0.41282(4) 0.0376(2) Uani 1.00 1 d . . .
S(7) S 0.25847(9) 0.28711(3) 0.46716(4) 0.0408(2) Uani 1.00 1 d . . .
S(8) S 0.63727(9) 0.25082(3) 0.40632(4) 0.0418(2) Uani 1.00 1 d . . .
S(9) S 0.31900(10) 0.42212(3) 0.44899(5) 0.0603(3) Uani 1.00 1 d . . .
S(10) S 0.77901(10) 0.37578(3) 0.37367(5) 0.0533(2) Uani 1.00 1 d . . .
O(1) O 0.0480(3) 0.17706(8) 0.50076(10) 0.0511(6) Uani 1.00 1 d . . .
C(1) C 0.4505(4) -0.24126(13) 0.3094(2) 0.0650(10) Uani 1.00 1 d . . .
C(2) C 0.6813(4) -0.22478(12) 0.3209(2) 0.0629(10) Uani 1.00 1 d . . .
C(3) C 0.3823(3) -0.12863(10) 0.36778(13) 0.0328(7) Uani 1.00 1 d . . .
C(4) C 0.5568(3) -0.10604(10) 0.34082(13) 0.0318(7) Uani 1.00 1 d . . .
C(5) C 0.3927(3) -0.01135(10) 0.39729(13) 0.0308(7) Uani 1.00 1 d . . .
C(6) C 0.3496(3) 0.04735(10) 0.42087(13) 0.0310(7) Uani 1.00 1 d . . .
C(7) C 0.1708(3) 0.14593(9) 0.47442(12) 0.0179(6) Uani 1.00 1 d . . .
C(8) C 0.3635(3) 0.16503(10) 0.44705(13) 0.0300(7) Uani 1.00 1 d . . .
C(9) C 0.4142(3) 0.22767(10) 0.44173(13) 0.0290(7) Uani 1.00 1 d . . .
C(10) C 0.4126(4) 0.34664(10) 0.4374(1) 0.0360(7) Uani 1.00 1 d . . .
C(11) C 0.5896(3) 0.33010(10) 0.4088(1) 0.0344(7) Uani 1.00 1 d . . .
C(12) C 0.4848(4) 0.46635(12) 0.3951(2) 0.0582(10) Uani 1.00 1 d . . .
C(13) C 0.7177(4) 0.45074(12) 0.4110(2) 0.0564(9) Uani 1.00 1 d . . .
H(1) H 0.3953 -0.2294 0.2591 0.0810 Uiso 1.00 1 c . . .
H(2) H 0.4364 -0.2849 0.3146 0.0810 Uiso 1.00 1 c . . .
H(3) H 0.7320 -0.2300 0.3732 0.0790 Uiso 1.00 1 c . . .
H(4) H 0.7558 -0.2525 0.2928 0.0780 Uiso 1.00 1 c . . .
H(5) H 0.4657 0.5094 0.4043 0.0680 Uiso 1.00 1 c . . .
H(6) H 0.4385 0.4577 0.3432 0.0690 Uiso 1.00 1 c . . .
H(7) H 0.7989 0.4818 0.3903 0.0690 Uiso 1.00 1 c . . .
H(8) H 0.7575 0.4499 0.4642 0.0690 Uiso 1.00 1 c . . .

loop_
_atom_site_aniso_label
_atom_site_aniso_U_11
_atom_site_aniso_U_22
_atom_site_aniso_U_33
_atom_site_aniso_U_12
_atom_site_aniso_U_13
_atom_site_aniso_U_23
Fe(1) 0.0394(2) 0.0442(2) 0.0427(3) -0.0026(2) 0.0096(2) -0.0039(2)
Cl(1) 0.0557(4) 0.0599(5) 0.0687(6) -0.0155(4) 0.0159(4) 0.0058(4)
Cl(2) 0.0459(4) 0.0520(5) 0.1220(8) -0.0083(4) 0.0333(5) -0.0136(5)
Cl(3) 0.1040(7) 0.0989(7) 0.0417(5) 0.0019(5) -0.0010(5) 0.0041(5)
Cl(4) 0.0593(4) 0.0691(5) 0.0485(5) 0.0182(4) 0.0056(4) -0.0114(4)
S(1) 0.0417(4) 0.0299(4) 0.0813(6) -0.0043(3) 0.0169(4) -0.0105(4)
S(2) 0.0443(4) 0.0401(4) 0.0683(5) 0.0079(3) 0.0237(4) -0.0056(4)
S(3) 0.0311(3) 0.0274(3) 0.0510(5) -0.0017(3) 0.0123(3) -0.0050(3)
S(4) 0.0376(4) 0.0320(4) 0.0549(5) -0.0025(3) 0.0197(3) -0.0048(3)
S(5) 0.0402(4) 0.0324(4) 0.0570(5) 0.0011(3) 0.0159(3) -0.0036(3)
S(6) 0.0344(3) 0.0263(3) 0.0546(5) -0.0014(3) 0.0152(3) -0.0040(3)
S(7) 0.0385(3) 0.0260(3) 0.0603(5) 0.0008(3) 0.0156(3) -0.0031(3)
S(8) 0.0388(3) 0.0303(4) 0.0590(5) 0.0017(3) 0.0164(3) 0.0004(3)
S(9) 0.0457(4) 0.0258(4) 0.1132(7) -0.0007(3) 0.0244(5) -0.0051(4)
S(10) 0.0462(4) 0.0401(4) 0.0776(6) -0.0091(3) 0.0217(4) -0.0004(4)
O(1) 0.0546(11) 0.0408(11) 0.060(1) -0.0039(9) 0.0168(10) -0.0005(10)
C(1) 0.059(2) 0.046(2) 0.095(3) -0.011(2) 0.024(2) -0.029(2)
C(2) 0.055(2) 0.035(2) 0.103(3) 0.0052(13) 0.029(2) -0.010(2)
C(3) 0.0300(13) 0.0277(13) 0.041(2) 0.0024(10) 0.0058(12) -0.0053(12)
C(4) 0.0310(12) 0.0265(13) 0.037(2) 0.0048(11) 0.0038(12) -0.0060(12)
C(5) 0.0323(13) 0.0277(13) 0.033(2) -0.0015(10) 0.0083(11) -0.0009(11)
C(6) 0.0277(12) 0.030(1) 0.035(2) 0.0003(10) 0.0039(11) 0.0002(11)
C(7) 0.0214(11) 0.0128(10) 0.0207(13) 0.0043(9) 0.0075(10) -0.0018(9)
C(8) 0.0308(12) 0.0227(12) 0.036(2) 0.0027(10) 0.0030(11) -0.0082(11)
C(9) 0.0296(12) 0.031(1) 0.026(1) 0.0029(10) 0.0014(11) -0.0021(11)
C(10) 0.035(1) 0.0232(13) 0.048(2) -0.0023(10) -0.0011(13) -0.0025(12)
C(11) 0.0332(13) 0.0269(13) 0.042(2) -0.0022(11) 0.0013(12) -0.0026(12)
C(12) 0.054(2) 0.034(2) 0.084(2) -0.0000(13) 0.000(2) 0.009(2)
C(13) 0.056(2) 0.036(2) 0.079(2) -0.0126(13) 0.014(2) 0.009(2)

loop_
_atom_type_symbol
_atom_type_description
_atom_type_scat_dispersion_real
_atom_type_scat_dispersion_imag
_atom_type_scat_source
C C 0.003 0.002
;
International Tables for Crystallography
(1992, Vol. C, Tables 4.2.6.8 and 6.1.1.4)
;
H H 0.000 0.000
;
International Tables for Crystallography
(1992, Vol. C, Table 6.1.1.4)
;
Cl Cl 0.148 0.159
;
International Tables for Crystallography
(1992, Vol. C, Tables 4.2.6.8 and 6.1.1.4)
;
Fe Fe 0.346 0.844
;
International Tables for Crystallography
(1992, Vol. C, Tables 4.2.6.8 and 6.1.1.4)
;
O O 0.011 0.006
;
International Tables for Crystallography
(1992, Vol. C, Tables 4.2.6.8 and 6.1.1.4)
;
S S 0.125 0.123
;
International Tables for Crystallography
(1992, Vol. C, Tables 4.2.6.8 and 6.1.1.4)
;

loop_
_geom_angle_atom_site_label_1
_geom_angle_atom_site_label_2
_geom_angle_atom_site_label_3
_geom_angle
_geom_angle_publ_flag
_geom_angle_site_symmetry_1
_geom_angle_site_symmetry_2
_geom_angle_site_symmetry_3
Cl(1) Fe(1) Cl(2) 105.62(3) yes . . .
Cl(1) Fe(1) Cl(3) 112.47(3) yes . . .
Cl(1) Fe(1) Cl(4) 111.03(3) yes . . .
Cl(2) Fe(1) Cl(3) 109.23(4) yes . . .
Cl(2) Fe(1) Cl(4) 109.31(3) yes . . .
Cl(3) Fe(1) Cl(4) 109.09(3) yes . . .
C(1) S(1) C(3) 100.5(1) yes . . .
C(2) S(2) C(4) 100.1(1) yes . . .
C(3) S(3) C(5) 96.1(1) yes . . .
C(4) S(4) C(5) 95.9(1) yes . . .
C(6) S(5) C(7) 96.7(1) yes . . .
C(6) S(6) C(8) 96.6(1) yes . . .
C(9) S(7) C(10) 95.6(1) yes . . .
C(9) S(8) C(11) 97.0(1) yes . . .
C(10) S(9) C(12) 101.0(1) yes . . .
C(11) S(10) C(13) 99.8(1) yes . . .
C(2) C(1) H(1) 105.8(3) no . . .
C(2) C(1) H(2) 109.2(2) no . . .
C(2) C(1) S(1) 116.8(2) yes . . .
H(1) C(1) H(2) 109.4(3) no . . .
H(1) C(1) S(1) 107.4(2) no . . .
H(2) C(1) S(1) 108.0(2) no . . .
H(3) C(2) H(4) 109.5(3) no . . .
H(3) C(2) S(2) 107.6(2) no . . .
H(3) C(2) C(1) 106.2(3) no . . .
H(4) C(2) S(2) 108.5(2) no . . .
H(4) C(2) C(1) 109.4(2) no . . .
S(2) C(2) C(1) 115.5(2) yes . . .
C(4) C(3) S(1) 129.4(2) yes . . .
C(4) C(3) S(3) 115.7(2) yes . . .
S(1) C(3) S(3) 114.8(1) yes . . .
S(2) C(4) S(4) 114.7(1) yes . . .
S(2) C(4) C(3) 128.3(2) yes . . .
S(4) C(4) C(3) 117.0(2) yes . . .
C(6) C(5) S(3) 122.4(2) yes . . .
C(6) C(5) S(4) 122.4(2) yes . . .
S(3) C(5) S(4) 115.2(1) yes . . .
S(5) C(6) S(6) 116.8(1) yes . . .
S(5) C(6) C(5) 121.5(2) yes . . .
S(6) C(6) C(5) 121.7(2) yes . . .
C(8) C(7) S(5) 111.3(2) yes . . .
C(8) C(7) O(1) 128.2(2) yes . . .
S(5) C(7) O(1) 120.5(2) yes . . .
C(9) C(8) S(6) 120.3(2) yes . . .
C(9) C(8) C(7) 121.0(2) yes . . .
S(6) C(8) C(7) 118.4(2) yes . . .
S(7) C(9) S(8) 114.9(1) yes . . .
S(7) C(9) C(8) 123.8(2) yes . . .
S(8) C(9) C(8) 121.3(2) yes . . .
C(11) C(10) S(7) 117.2(2) yes . . .
C(11) C(10) S(9) 127.2(2) yes . . .
S(7) C(10) S(9) 115.6(1) yes . . .
S(8) C(11) S(10) 114.5(1) yes . . .
S(8) C(11) C(10) 115.3(2) yes . . .
S(10) C(11) C(10) 130.2(2) yes . . .
C(13) C(12) H(5) 109.5(2) no . . .
C(13) C(12) H(6) 106.6(3) no . . .
C(13) C(12) S(9) 114.5(2) yes . . .
H(5) C(12) H(6) 109.5(3) no . . .
H(5) C(12) S(9) 108.7(2) no . . .
H(6) C(12) S(9) 108.0(2) no . . .
H(7) C(13) H(8) 109.5(3) no . . .
H(7) C(13) S(10) 108.8(2) no . . .
H(7) C(13) C(12) 109.9(2) no . . .
H(8) C(13) S(10) 108.5(2) no . . .
H(8) C(13) C(12) 107.1(3) no . . .
S(10) C(13) C(12) 113.0(2) yes . . .

loop_
_geom_bond_atom_site_label_1
_geom_bond_atom_site_label_2
_geom_bond_distance
_geom_bond_publ_flag
_geom_bond_site_symmetry_1
_geom_bond_site_symmetry_2
Fe(1) Cl(1) 2.1919(8) yes . .
Fe(1) Cl(2) 2.1823(7) yes . .
Fe(1) Cl(3) 2.1760(9) yes . .
Fe(1) Cl(4) 2.1888(8) yes . .
S(1) C(1) 1.774(3) yes . .
S(1) C(3) 1.738(2) yes . .
S(2) C(2) 1.797(3) yes . .
S(2) C(4) 1.741(2) yes . .
S(3) C(3) 1.744(2) yes . .
S(3) C(5) 1.719(2) yes . .
S(4) C(4) 1.732(2) yes . .
S(4) C(5) 1.720(2) yes . .
S(5) C(6) 1.725(2) yes . .
S(5) C(7) 1.822(2) yes . .
S(6) C(6) 1.717(2) yes . .
S(6) C(8) 1.730(2) yes . .
S(7) C(9) 1.716(2) yes . .
S(7) C(10) 1.740(2) yes . .
S(8) C(9) 1.705(2) yes . .
S(8) C(11) 1.733(2) yes . .
S(9) C(10) 1.751(2) yes . .
S(9) C(12) 1.803(3) yes . .
S(10) C(11) 1.739(2) yes . .
S(10) C(13) 1.811(3) yes . .
O(1) C(7) 1.177(3) yes . .
C(1) C(2) 1.479(4) yes . .
C(1) H(1) 0.950(3) no . .
C(1) H(2) 0.949(3) no . .
C(2) H(3) 0.949(3) no . .
C(2) H(4) 0.951(3) no . .
C(3) C(4) 1.359(3) yes . .
C(5) C(6) 1.372(3) yes . .
C(7) C(8) 1.439(3) yes . .
C(8) C(9) 1.391(3) yes . .
C(10) C(11) 1.347(3) yes . .
C(12) C(13) 1.488(4) yes . .
C(12) H(5) 0.952(3) no . .
C(12) H(6) 0.949(3) no . .
C(13) H(7) 0.952(3) no . .
C(13) H(8) 0.949(3) no . .

loop_
_geom_contact_atom_site_label_1
_geom_contact_atom_site_label_2
_geom_contact_distance
_geom_contact_publ_flag
_geom_contact_site_symmetry_1
_geom_contact_site_symmetry_2
Fe(1) Cl(1) 2.1919(8) yes . 55501
Fe(1) Cl(2) 2.1823(7) yes . 55501
Fe(1) Cl(3) 2.1760(9) yes . 55501
Fe(1) Cl(4) 2.1888(8) yes . 55501
Fe(1) H(2) 3.9103(4) no . 55502
Fe(1) H(4) 3.3405(4) no . 65502
Fe(1) H(7) 3.3244(4) no . 64502
Cl(1) Fe(1) 2.1919(8) yes . 55501
Cl(1) Cl(2) 3.485(1) yes . 55501
Cl(1) Cl(3) 3.631(1) yes . 55501
Cl(1) Cl(4) 3.6108(9) yes . 55501
Cl(1) S(2) 3.8440(9) yes . 45501
Cl(1) S(3) 3.6881(9) yes . 55501
Cl(1) S(4) 3.421(1) yes . 45501
Cl(1) S(10) 3.917(1) yes . 64502
Cl(1) C(5) 3.577(2) yes . 55501
Cl(1) C(6) 3.815(2) yes . 55501
Cl(1) C(12) 3.577(3) yes . 54502
Cl(1) C(13) 3.731(3) yes . 64502
Cl(1) H(5) 3.4770(6) no . 54502
Cl(1) H(6) 2.9920(7) no . 54502
Cl(1) H(7) 2.9321(8) no . 64502
Cl(2) Fe(1) 2.1823(7) yes . 55501
Cl(2) Cl(1) 3.485(1) yes . 55501
Cl(2) Cl(3) 3.553(1) yes . 55501
Cl(2) Cl(3) 3.912(1) yes . 65501
Cl(2) Cl(4) 3.565(1) yes . 55501
Cl(2) S(4) 3.930(1) yes . 55501
Cl(2) S(6) 3.707(1) yes . 55501
Cl(2) C(1) 3.512(3) yes . 65502
Cl(2) C(2) 3.775(3) yes . 65502
Cl(2) C(12) 3.551(3) yes . 64502
Cl(2) C(13) 3.865(3) yes . 64502
Cl(2) H(1) 3.8640(6) no . 65502
Cl(2) H(2) 2.6756(7) no . 65502
Cl(2) H(3) 3.9099(7) no . 65502
Cl(2) H(4) 3.2821(6) no . 65502
Cl(2) H(5) 2.9951(8) no . 64502
Cl(2) H(6) 3.4143(7) no . 64502
Cl(2) H(7) 3.2383(7) no . 64502
Cl(3) Fe(1) 2.1760(9) yes . 55501
Cl(3) Fe(1) 3.394(1) yes . 55505
Cl(3) Cl(1) 3.631(1) yes . 55501
Cl(3) Cl(2) 3.912(1) yes . 45501
Cl(3) Cl(2) 3.553(1) yes . 55501
Cl(3) Cl(4) 3.556(1) yes . 55501
Cl(3) S(1) 3.832(1) yes . 55502
Cl(3) S(7) 3.974(1) yes . 55404
Cl(3) S(10) 3.938(1) yes . 45404
Cl(3) C(10) 3.821(2) yes . 45404
Cl(3) C(11) 3.684(2) yes . 45404
Cl(3) C(13) 3.734(3) yes . 45404
Cl(3) H(2) 3.3482(9) no . 55502
Cl(3) H(3) 3.8582(9) no . 65502
Cl(3) H(4) 3.7646(8) no . 65502
Cl(3) H(5) 3.3931(9) no . 54502
Cl(3) H(7) 3.7169(9) no . 64502
Cl(3) H(8) 2.9144(9) no . 45404
Cl(4) Fe(1) 2.1888(8) yes . 55501
Cl(4) Cl(1) 3.6108(9) yes . 55501
Cl(4) Cl(2) 3.565(1) yes . 55501
Cl(4) Cl(3) 3.556(1) yes . 55501
Cl(4) S(5) 3.839(1) yes . 55501
Cl(4) S(6) 3.9491(9) yes . 55501
Cl(4) S(8) 3.686(1) yes . 45501
Cl(4) O(1) 3.742(2) yes . 55501
Cl(4) C(1) 3.577(3) yes . 55502
Cl(4) C(2) 3.861(3) yes . 65502
Cl(4) C(7) 3.371(2) yes . 55501
Cl(4) C(8) 3.398(2) yes . 55501
Cl(4) C(9) 3.740(2) yes . 55501
Cl(4) H(1) 3.2433(7) no . 55502
Cl(4) H(2) 3.1485(6) no . 55502
Cl(4) H(4) 2.9121(7) no . 65502
S(1) Cl(3) 3.832(1) yes . 54502
S(1) S(2) 3.7134(9) yes . 45501
S(1) S(2) 3.542(1) yes . 55501
S(1) S(3) 2.9340(9) yes . 55501
S(1) C(2) 3.818(3) yes . 45501
S(1) C(2) 2.775(3) yes . 55501
S(1) C(4) 2.804(2) yes . 55501
S(1) H(1) 2.2492(7) no . 55501
S(1) H(2) 2.2551(7) no . 55501
S(1) H(3) 3.5658(6) no . 45501
S(1) H(3) 2.8285(6) no . 55501
S(1) H(4) 3.5774(6) no . 45501
S(1) H(4) 3.5830(7) no . 55501
S(2) Cl(1) 3.8440(9) yes . 65501
S(2) S(1) 3.542(1) yes . 55501
S(2) S(1) 3.7134(9) yes . 65501
S(2) S(3) 3.7639(8) yes . 65501
S(2) S(4) 2.9237(9) yes . 55501
S(2) C(1) 2.775(3) yes . 55501
S(2) C(2) 1.797(3) yes . 55501
S(2) C(3) 2.795(2) yes . 55501
S(2) C(11) 3.967(2) yes . 64502
S(2) H(1) 2.8143(6) no . 55501
S(2) H(2) 3.5863(7) no . 55501
S(2) H(3) 2.2716(7) no . 55501
S(2) H(4) 2.2847(6) no . 55501
S(2) H(6) 3.4175(7) no . 64502
S(3) Cl(1) 3.6881(9) yes . 55501
S(3) S(1) 2.9340(9) yes . 55501
S(3) S(2) 3.7639(8) yes . 45501
S(3) S(4) 2.9028(9) yes . 55501
S(3) S(5) 3.1939(9) yes . 55501
S(3) C(4) 2.636(2) yes . 55501
S(3) C(6) 2.713(2) yes . 55501
S(4) Cl(1) 3.421(1) yes . 65501
S(4) Cl(2) 3.930(1) yes . 55501
S(4) S(2) 2.9237(9) yes . 55501
S(4) S(3) 2.9028(9) yes . 55501
S(4) S(6) 3.1994(9) yes . 55501
S(4) C(3) 2.643(2) yes . 55501
S(4) C(6) 2.715(2) yes . 55501
S(4) H(6) 3.4909(7) no . 64502
S(5) Cl(4) 3.839(1) yes . 55501
S(5) S(3) 3.1939(9) yes . 55501
S(5) S(6) 3.9098(8) yes . 45501
S(5) S(6) 2.9310(9) yes . 55501
S(5) O(1) 2.624(2) yes . 55501
S(5) C(5) 2.707(2) yes . 55501
S(5) C(7) 1.822(2) yes . 55501
S(5) C(8) 2.701(2) yes . 55501
S(6) Cl(2) 3.707(1) yes . 55501
S(6) Cl(4) 3.9491(9) yes . 55501
S(6) S(4) 3.1994(9) yes . 55501
S(6) S(5) 2.9310(9) yes . 55501
S(6) S(5) 3.9098(8) yes . 65501
S(6) S(8) 3.1524(9) yes . 55501
S(6) O(1) 3.863(2) yes . 55501
S(6) O(1) 3.754(2) yes . 65501
S(6) C(5) 2.703(2) yes . 55501
S(6) C(7) 2.726(2) yes . 55501
S(6) C(9) 2.712(2) yes . 55501
S(7) Cl(3) 3.974(1) yes . 55504
S(7) S(8) 3.9699(8) yes . 45501
S(7) S(8) 2.8835(9) yes . 55501
S(7) S(9) 2.9535(9) yes . 55501
S(7) S(10) 3.7380(9) yes . 45501
S(7) O(1) 2.824(2) yes . 55501
S(7) C(7) 3.093(2) yes . 55501
S(7) C(8) 2.745(2) yes . 55501
S(7) C(11) 2.644(2) yes . 55501
S(8) Cl(4) 3.686(1) yes . 65501
S(8) S(6) 3.1524(9) yes . 55501
S(8) S(7) 2.8835(9) yes . 55501
S(8) S(7) 3.9699(8) yes . 65501
S(8) S(10) 2.9204(9) yes . 55501
S(8) O(1) 3.271(2) yes . 65501
S(8) C(1) 3.828(3) yes . 65502
S(8) C(8) 2.703(2) yes . 55501
S(8) C(10) 2.610(2) yes . 55501
S(8) H(1) 2.9742(7) no . 65502
S(8) H(2) 3.9934(7) no . 65502
S(9) S(7) 2.9535(9) yes . 55501
S(9) S(10) 3.5967(9) yes . 45501
S(9) S(10) 3.528(1) yes . 55501
S(9) C(11) 2.780(2) yes . 55501
S(9) C(12) 1.803(3) yes . 55501
S(9) C(13) 3.791(3) yes . 45501
S(9) C(13) 2.773(3) yes . 55501
S(9) H(5) 2.2923(7) no . 55501
S(9) H(6) 2.2821(9) no . 55501
S(9) H(7) 3.5211(6) no . 45501
S(9) H(7) 3.5912(7) no . 55501
S(9) H(8) 3.6389(7) no . 45501
S(9) H(8) 2.7965(6) no . 55501
S(10) Cl(1) 3.917(1) yes . 65502
S(10) Cl(3) 3.938(1) yes . 65504
S(10) S(7) 3.7380(9) yes . 65501
S(10) S(8) 2.9204(9) yes . 55501
S(10) S(9) 3.528(1) yes . 55501
S(10) S(9) 3.5967(9) yes . 65501
S(10) C(10) 2.804(3) yes . 55501
S(10) C(12) 2.757(3) yes . 55501
S(10) C(13) 1.811(3) yes . 55501
S(10) H(1) 3.3431(7) no . 65502
S(10) H(5) 3.5773(7) no . 55501
S(10) H(6) 2.7627(6) no . 55501
S(10) H(7) 2.3006(6) no . 55501
S(10) H(8) 2.2955(8) no . 55501
O(1) Cl(4) 3.742(2) yes . 55501
O(1) S(5) 2.624(2) yes . 55501
O(1) S(6) 3.754(2) yes . 45501
O(1) S(6) 3.863(2) yes . 55501
O(1) S(7) 2.824(2) yes . 55501
O(1) S(8) 3.271(2) yes . 45501
O(1) C(6) 3.783(3) yes . 55501
O(1) C(8) 2.356(3) yes . 55501
O(1) C(9) 2.898(3) yes . 55501
C(1) Cl(2) 3.512(3) yes . 64502
C(1) Cl(4) 3.577(3) yes . 54502
C(1) S(2) 2.775(3) yes . 55501
C(1) S(8) 3.828(3) yes . 64502
C(1) C(3) 2.700(4) yes . 55501
C(1) C(4) 3.017(4) yes . 55501
C(1) H(3) 1.968(3) no . 55501
C(1) H(4) 2.006(3) no . 55501
C(2) Cl(2) 3.775(3) yes . 64502
C(2) Cl(4) 3.861(3) yes . 64502
C(2) S(1) 2.775(3) yes . 55501
C(2) S(1) 3.818(3) yes . 65501
C(2) S(2) 1.797(3) yes . 55501
C(2) C(3) 3.005(4) yes . 55501
C(2) C(4) 2.712(3) yes . 55501
C(2) H(1) 1.963(3) no . 55501
C(2) H(2) 2.002(3) no . 55501
C(3) S(2) 2.795(2) yes . 55501
C(3) S(4) 2.643(2) yes . 55501
C(3) C(1) 2.700(4) yes . 55501
C(3) C(2) 3.005(4) yes . 55501
C(3) C(5) 2.576(3) yes . 55501
C(3) C(6) 3.916(3) yes . 55501
C(3) H(1) 2.926(2) no . 55501
C(3) H(2) 3.525(2) no . 55501
C(3) H(3) 3.090(2) no . 55501
C(3) H(4) 3.929(2) no . 55501
C(4) S(1) 2.804(2) yes . 55501
C(4) S(3) 2.636(2) yes . 55501
C(4) C(1) 3.017(4) yes . 55501
C(4) C(2) 2.712(3) yes . 55501
C(4) C(5) 2.564(3) yes . 55501
C(4) C(6) 3.904(3) yes . 55501
C(4) H(1) 3.123(2) no . 55501
C(4) H(2) 3.935(2) no . 55501
C(4) H(3) 2.909(2) no . 55501
C(4) H(4) 3.546(2) no . 55501
C(4) H(6) 3.580(2) no . 64502
C(5) Cl(1) 3.577(2) yes . 55501
C(5) S(5) 2.707(2) yes . 55501
C(5) S(6) 2.703(2) yes . 55501
C(5) C(3) 2.576(3) yes . 55501
C(5) C(4) 2.564(3) yes . 55501
C(5) C(7) 3.990(3) yes . 55501
C(5) C(8) 3.908(3) yes . 55501
C(6) Cl(1) 3.815(2) yes . 55501
C(6) S(3) 2.713(2) yes . 55501
C(6) S(4) 2.715(2) yes . 55501
C(6) O(1) 3.783(3) yes . 55501
C(6) C(3) 3.916(3) yes . 55501
C(6) C(4) 3.904(3) yes . 55501
C(6) C(7) 2.651(3) yes . 55501
C(6) C(8) 2.573(3) yes . 55501
C(6) C(9) 3.911(3) yes . 55501
C(7) Cl(4) 3.371(2) yes . 55501
C(7) S(5) 1.822(2) yes . 55501
C(7) S(6) 2.726(2) yes . 55501
C(7) S(7) 3.093(2) yes . 55501
C(7) C(5) 3.990(3) yes . 55501
C(7) C(6) 2.651(3) yes . 55501
C(7) C(9) 2.463(3) yes . 55501
C(8) Cl(4) 3.398(2) yes . 55501
C(8) S(5) 2.701(2) yes . 55501
C(8) S(7) 2.745(2) yes . 55501
C(8) S(8) 2.703(2) yes . 55501
C(8) O(1) 2.356(3) yes . 55501
C(8) C(5) 3.908(3) yes . 55501
C(8) C(6) 2.573(3) yes . 55501
C(8) C(10) 3.924(3) yes . 55501
C(8) C(11) 3.926(3) yes . 55501
C(9) Cl(4) 3.740(2) yes . 55501
C(9) S(6) 2.712(2) yes . 55501
C(9) O(1) 2.898(3) yes . 55501
C(9) C(6) 3.911(3) yes . 55501
C(9) C(7) 2.463(3) yes . 55501
C(9) C(10) 2.560(3) yes . 55501
C(9) C(11) 2.575(3) yes . 55501
C(10) Cl(3) 3.821(2) yes . 65504
C(10) S(8) 2.610(2) yes . 55501
C(10) S(10) 2.804(3) yes . 55501
C(10) C(8) 3.924(3) yes . 55501
C(10) C(9) 2.560(3) yes . 55501
C(10) C(12) 2.743(3) yes . 55501
C(10) C(13) 3.036(4) yes . 55501
C(10) H(5) 3.575(2) no . 55501
C(10) H(6) 2.946(2) no . 55501
C(10) H(7) 3.967(2) no . 55501
C(10) H(8) 3.091(2) no . 55501
C(11) Cl(3) 3.684(2) yes . 65504
C(11) S(2) 3.967(2) yes . 65502
C(11) S(7) 2.644(2) yes . 55501
C(11) S(9) 2.780(2) yes . 55501
C(11) C(8) 3.926(3) yes . 55501
C(11) C(9) 2.575(3) yes . 55501
C(11) C(12) 3.005(3) yes . 55501
C(11) C(13) 2.716(3) yes . 55501
C(11) H(1) 3.288(2) no . 65502
C(11) H(5) 3.933(2) no . 55501
C(11) H(6) 3.077(2) no . 55501
C(11) H(7) 3.554(2) no . 55501
C(11) H(8) 2.901(2) no . 55501
C(12) Cl(1) 3.577(3) yes . 55502
C(12) Cl(2) 3.551(3) yes . 65502
C(12) S(9) 1.803(3) yes . 55501
C(12) S(10) 2.757(3) yes . 55501
C(12) C(10) 2.743(3) yes . 55501
C(12) C(11) 3.005(3) yes . 55501
C(12) H(7) 2.021(3) no . 55501
C(12) H(8) 1.986(3) no . 55501
C(13) Cl(1) 3.731(3) yes . 65502
C(13) Cl(2) 3.865(3) yes . 65502
C(13) Cl(3) 3.734(3) yes . 65504
C(13) S(9) 2.773(3) yes . 55501
C(13) S(9) 3.791(3) yes . 65501
C(13) S(10) 1.811(3) yes . 55501
C(13) C(10) 3.036(4) yes . 55501
C(13) C(11) 2.716(3) yes . 55501
C(13) H(5) 2.016(3) no . 55501
C(13) H(6) 1.980(3) no . 55501
H(1) Cl(2) 3.8640(6) no . 64502
H(1) Cl(4) 3.2433(7) no . 54502
H(1) S(1) 2.2492(7) no . 55501
H(1) S(2) 2.8143(6) no . 55501
H(1) S(8) 2.9742(7) no . 64502
H(1) S(10) 3.3431(7) no . 64502
H(1) C(2) 1.963(3) no . 55501
H(1) C(3) 2.926(2) no . 55501
H(1) C(4) 3.123(2) no . 55501
H(1) C(11) 3.288(2) no . 64502
H(2) Fe(1) 3.9103(4) no . 54502
H(2) Cl(2) 2.6756(7) no . 64502
H(2) Cl(3) 3.3482(9) no . 54502
H(2) Cl(4) 3.1485(6) no . 54502
H(2) S(1) 2.2551(7) no . 55501
H(2) S(2) 3.5863(7) no . 55501
H(2) S(8) 3.9934(7) no . 64502
H(2) C(2) 2.002(3) no . 55501
H(2) C(3) 3.525(2) no . 55501
H(2) C(4) 3.935(2) no . 55501
H(3) Cl(2) 3.9099(7) no . 64502
H(3) Cl(3) 3.8582(9) no . 64502
H(3) S(1) 2.8285(6) no . 55501
H(3) S(1) 3.5658(6) no . 65501
H(3) S(2) 2.2716(7) no . 55501
H(3) C(1) 1.968(3) no . 55501
H(3) C(3) 3.090(2) no . 55501
H(3) C(4) 2.909(2) no . 55501
H(4) Fe(1) 3.3405(4) no . 64502
H(4) Cl(2) 3.2821(6) no . 64502
H(4) Cl(3) 3.7646(8) no . 64502
H(4) Cl(4) 2.9121(7) no . 64502
H(4) S(1) 3.5830(7) no . 55501
H(4) S(1) 3.5774(6) no . 65501
H(4) S(2) 2.2847(6) no . 55501
H(4) C(1) 2.006(3) no . 55501
H(4) C(3) 3.929(2) no . 55501
H(4) C(4) 3.546(2) no . 55501
H(5) Cl(1) 3.4770(6) no . 55502
H(5) Cl(2) 2.9951(8) no . 65502
H(5) Cl(3) 3.3931(9) no . 55502
H(5) S(9) 2.2923(7) no . 55501
H(5) S(10) 3.5773(7) no . 55501
H(5) C(10) 3.575(2) no . 55501
H(5) C(11) 3.933(2) no . 55501
H(5) C(13) 2.016(3) no . 55501
H(6) Cl(1) 2.9920(7) no . 55502
H(6) Cl(2) 3.4143(7) no . 65502
H(6) S(2) 3.4175(7) no . 65502
H(6) S(4) 3.4909(7) no . 65502
H(6) S(9) 2.2821(9) no . 55501
H(6) S(10) 2.7627(6) no . 55501
H(6) C(4) 3.580(2) no . 65502
H(6) C(10) 2.946(2) no . 55501
H(6) C(11) 3.077(2) no . 55501
H(6) C(13) 1.980(3) no . 55501
H(7) Fe(1) 3.3244(4) no . 65502
H(7) Cl(1) 2.9321(8) no . 65502
H(7) Cl(2) 3.2383(7) no . 65502
H(7) Cl(3) 3.7169(9) no . 65502
H(7) S(9) 3.5912(7) no . 55501
H(7) S(9) 3.5211(6) no . 65501
H(7) S(10) 2.3006(6) no . 55501
H(7) C(10) 3.967(2) no . 55501
H(7) C(11) 3.554(2) no . 55501
H(7) C(12) 2.021(3) no . 55501
H(8) Cl(3) 2.9144(9) no . 65504
H(8) S(9) 2.7965(6) no . 55501
H(8) S(9) 3.6389(7) no . 65501
H(8) S(10) 2.2955(8) no . 55501
H(8) C(10) 3.091(2) no . 55501
H(8) C(11) 2.901(2) no . 55501
H(8) C(12) 1.986(3) no . 55501

loop_
_geom_torsion_atom_site_label_1
_geom_torsion_atom_site_label_2
_geom_torsion_atom_site_label_3
_geom_torsion_atom_site_label_4
_geom_torsion
_geom_torsion_publ_flag
_geom_torsion_site_symmetry_1
_geom_torsion_site_symmetry_2
_geom_torsion_site_symmetry_3
_geom_torsion_site_symmetry_4
C(3) S(1) C(1) C(2) 44.0(2) yes . . . .
C(1) S(1) C(3) S(3) 170.7(1) yes . . . .
C(1) S(1) C(3) C(4) -11.5(2) yes . . . .
C(4) S(2) C(2) C(1) 47.2(2) yes . . . .
C(2) S(2) C(4) S(4) 163.6(1) yes . . . .
C(2) S(2) C(4) C(3) -15.6(2) yes . . . .
C(5) S(3) C(3) S(1) 177.4(1) yes . . . .
C(5) S(3) C(3) C(4) -0.7(2) yes . . . .
C(3) S(3) C(5) S(4) 0.6(1) yes . . . .
C(3) S(3) C(5) C(6) 180.0(2) yes . . . .
C(5) S(4) C(4) S(2) -179.4(1) yes . . . .
C(5) S(4) C(4) C(3) -0.1(2) yes . . . .
C(4) S(4) C(5) S(3) -0.3(1) yes . . . .
C(4) S(4) C(5) C(6) -179.7(2) yes . . . .
C(7) S(5) C(6) S(6) 3.0(1) yes . . . .
C(7) S(5) C(6) C(5) -178.3(2) yes . . . .
C(6) S(5) C(7) O(1) 178.6(2) yes . . . .
C(6) S(5) C(7) C(8) -0.1(2) yes . . . .
C(8) S(6) C(6) S(5) -4.3(1) yes . . . .
C(8) S(6) C(6) C(5) 177.1(2) yes . . . .
C(6) S(6) C(8) C(7) 4.3(2) yes . . . .
C(6) S(6) C(8) C(9) -170.0(2) yes . . . .
C(10) S(7) C(9) S(8) 2.9(1) yes . . . .
C(10) S(7) C(9) C(8) -175.5(2) yes . . . .
C(9) S(7) C(10) S(9) 178.8(1) yes . . . .
C(9) S(7) C(10) C(11) -1.6(2) yes . . . .
C(11) S(8) C(9) S(7) -3.0(1) yes . . . .
C(11) S(8) C(9) C(8) 175.4(2) yes . . . .
C(9) S(8) C(11) S(10) -178.1(1) yes . . . .
C(9) S(8) C(11) C(10) 2.0(2) yes . . . .
C(12) S(9) C(10) S(7) -168.7(1) yes . . . .
C(12) S(9) C(10) C(11) 11.7(2) yes . . . .
C(10) S(9) C(12) C(13) -47.3(2) yes . . . .
C(13) S(10) C(11) S(8) -164.2(1) yes . . . .
C(13) S(10) C(11) C(10) 15.8(2) yes . . . .
C(11) S(10) C(13) C(12) -50.1(2) yes . . . .
S(1) C(1) C(2) S(2) -68.1(3) yes . . . .
S(1) C(3) C(4) S(2) 2.0(3) yes . . . .
S(1) C(3) C(4) S(4) -177.2(2) yes . . . .
S(3) C(3) C(4) S(2) 179.7(2) yes . . . .
S(3) C(3) C(4) S(4) 0.5(2) yes . . . .
S(3) C(5) C(6) S(5) -2.3(3) yes . . . .
S(3) C(5) C(6) S(6) 176.2(1) yes . . . .
S(4) C(5) C(6) S(5) 177.0(1) yes . . . .
S(4) C(5) C(6) S(6) -4.4(3) yes . . . .
S(5) C(7) C(8) S(6) -2.8(2) yes . . . .
S(5) C(7) C(8) C(9) 171.4(2) yes . . . .
O(1) C(7) C(8) S(6) 178.5(2) yes . . . .
O(1) C(7) C(8) C(9) -7.2(4) yes . . . .
S(6) C(8) C(9) S(7) 174.7(1) yes . . . .
S(6) C(8) C(9) S(8) -3.6(3) yes . . . .
C(7) C(8) C(9) S(7) 0.6(3) yes . . . .
C(7) C(8) C(9) S(8) -177.7(2) yes . . . .
S(7) C(10) C(11) S(8) -0.3(3) yes . . . .
S(7) C(10) C(11) S(10) 179.8(2) yes . . . .
S(9) C(10) C(11) S(8) 179.3(2) yes . . . .
S(9) C(10) C(11) S(10) -0.6(4) yes . . . .
S(9) C(12) C(13) S(10) 72.1(3) yes . . . .
